data_7241455
loop_
_publ_author_name
'Liu, Yu-Hua'
'Liu, Jun-Chao'
'Peng, Hang'
'Huang, Xue-Qin'
'Liao, Wei-Qiang'
'Wang, Zhong-Xia'

_publ_section_title
;
 A high-Tc organic-ionic phase transition crystal obtained from a
 trivalent cation
;
_journal_issue 2
_journal_name_full CrystEngComm
_journal_page_first 264
_journal_page_last 267
_journal_paper_doi 10.1039/D0CE01654C
_journal_volume 23
_journal_year 2021
_chemical_formula_moiety '3(Cl), C6 H18 N3'
_chemical_formula_sum 'C6 H18 Cl3 N3'
_chemical_formula_weight 238.58
_space_group_crystal_system monoclinic
_space_group_IT_number 14
_space_group_name_Hall '-P 2yn'
_space_group_name_H-M_alt 'P 1 21/n 1'
_atom_sites_solution_hydrogens geom
_audit_creation_date 2020-11-11
_audit_creation_method
;
Olex2 1.3
(compiled 2020.07.31 svn.rc2a77460 for OlexSys, GUI svn.r6145)
;
_audit_update_record
;
2020-11-11 deposited with the CCDC.	2020-11-26 downloaded from the CCDC.
;
_cell_angle_alpha 90
_cell_angle_beta 91.717(2)
_cell_angle_gamma 90
_cell_formula_units_Z 8
_cell_length_a 10.9842(3)
_cell_length_b 7.9342(2)
_cell_length_c 25.1271(7)
_cell_measurement_reflns_used 10179
_cell_measurement_temperature 293(2)
_cell_measurement_theta_max 30.7030
_cell_measurement_theta_min 2.6780
_cell_volume 2188.86(10)
_computing_molecular_graphics 'Olex2 1.3 (Dolomanov et al., 2009)'
_computing_publication_material 'Olex2 1.3 (Dolomanov et al., 2009)'
_computing_structure_refinement 'SHELXL 2017/1 (Sheldrick, 2015)'
_diffrn_ambient_temperature 293.15
_diffrn_measured_fraction_theta_full 0.995
_diffrn_measured_fraction_theta_max 0.792
_diffrn_measurement_device_type 'multiwire proportional'
_diffrn_measurement_method 'phi and omega scans'
_diffrn_radiation_monochromator graphite
_diffrn_radiation_type MoK\a
_diffrn_radiation_wavelength 0.71073
_diffrn_reflns_av_R_equivalents 0.0729
_diffrn_reflns_av_unetI/netI 0.0633
_diffrn_reflns_Laue_measured_fraction_full 0.995
_diffrn_reflns_Laue_measured_fraction_max 0.792
_diffrn_reflns_limit_h_max 13
_diffrn_reflns_limit_h_min -13
_diffrn_reflns_limit_k_max 9
_diffrn_reflns_limit_k_min -11
_diffrn_reflns_limit_l_max 32
_diffrn_reflns_limit_l_min -33
_diffrn_reflns_number 14107
_diffrn_reflns_point_group_measured_fraction_full 0.995
_diffrn_reflns_point_group_measured_fraction_max 0.792
_diffrn_reflns_theta_full 25.242
_diffrn_reflns_theta_max 30.691
_diffrn_reflns_theta_min 2.692
_exptl_absorpt_coefficient_mu 0.794
_exptl_absorpt_correction_type none
_exptl_crystal_colour colorless
_exptl_crystal_density_diffrn 1.448
_exptl_crystal_description bulk
_exptl_crystal_F_000 1008
_exptl_crystal_size_max 0.23
_exptl_crystal_size_mid 0.23
_exptl_crystal_size_min 0.22
_refine_diff_density_max 1.546
_refine_diff_density_min -0.954
_refine_diff_density_rms 0.120
_refine_ls_extinction_method none
_refine_ls_goodness_of_fit_ref 1.090
_refine_ls_hydrogen_treatment constr
_refine_ls_matrix_type full
_refine_ls_number_parameters 217
_refine_ls_number_reflns 5391
_refine_ls_number_restraints 0
_refine_ls_restrained_S_all 1.090
_refine_ls_R_factor_all 0.0662
_refine_ls_R_factor_gt 0.0542
_refine_ls_shift/su_max 0.000
_refine_ls_shift/su_mean 0.000
_refine_ls_structure_factor_coef Fsqd
_refine_ls_weighting_details 'w=1/[\s^2^(Fo^2^)+(0.0835P)^2^+0.7200P] where P=(Fo^2^+2Fc^2^)/3'
_refine_ls_weighting_scheme calc
_refine_ls_wR_factor_gt 0.1442
_refine_ls_wR_factor_ref 0.1507
_reflns_Friedel_coverage 0.000
_reflns_number_gt 4393
_reflns_number_total 5391
_reflns_threshold_expression 'I > 2\s(I)'
_cod_data_source_file d0ce01654c2.cif
_cod_data_source_block p21n
_cod_depositor_comments 'Adding full bibliography for 7241455--7241456.cif.'
_cod_database_code 7241455
_shelx_shelxl_version_number 2017/1
_shelx_space_group_comment
;
The symmetry employed for this shelxl refinement is uniquely defined
by the following loop, which should always be used as a source of
symmetry information in preference to the above space-group names.
They are only intended as comments.
;
_shelx_estimated_absorpt_t_max 0.845
_shelx_estimated_absorpt_t_min 0.838
_olex2_refinement_description
;
1. Fixed Uiso
 At 1.2 times of:
  All C(H,H) groups, All N(H,H) groups
2.a Secondary CH2 refined with riding coordinates:
 C1(H1A,H1B), C2(H2A,H2B), C3(H3A,H3B), C4(H4A,H4B), C5(H5A,H5B), C6(H6A,H6B),
 C7(H7A,H7B), C8(H8A,H8B), C9(H9A,H9B), C10(H10A,H10B), C11(H11A,H11B),
 C12(H12A,H12B), N1(H1C,H1D), N2(H2C,H2D), N3(H3C,H3D), N4(H4C,H4D), N5(H5C,
 H5D), N6(H6C,H6D)
;
_olex2_submission_special_instructions 'No special instructions were received'

loop_
_space_group_symop_operation_xyz
'x, y, z'
'-x+1/2, y+1/2, -z+1/2'
'-x, -y, -z'
'x-1/2, -y-1/2, z-1/2'

loop_
_atom_site_label
_atom_site_type_symbol
_atom_site_fract_x
_atom_site_fract_y
_atom_site_fract_z
_atom_site_U_iso_or_equiv
_atom_site_adp_type
_atom_site_occupancy
_atom_site_site_symmetry_order
_atom_site_calc_flag
_atom_site_refinement_flags_posn
_atom_site_refinement_flags_adp
_atom_site_refinement_flags_occupancy
_atom_site_disorder_assembly
_atom_site_disorder_group
Cl1 Cl 0.88747(5) 0.70485(8) 0.44228(2) 0.02987(16) Uani 1 1 d . . . . .
Cl2 Cl 0.86892(5) 0.23974(8) 0.32337(2) 0.02998(16) Uani 1 1 d . . . . .
Cl3 Cl 0.15488(5) 0.22685(7) 0.18699(2) 0.02707(15) Uani 1 1 d . . . . .
Cl4 Cl 0.51670(8) 0.16567(13) 0.24687(3) 0.0612(3) Uani 1 1 d . . . . .
Cl5 Cl 0.07719(5) 0.67858(8) 0.06119(2) 0.03172(16) Uani 1 1 d . . . . .
Cl6 Cl 0.73232(6) 0.72354(8) 0.01521(3) 0.03376(17) Uani 1 1 d . . . . .
C1 C 0.2274(2) 0.1291(3) 0.31396(9) 0.0283(5) Uani 1 1 d . . . . .
H1A H 0.153223 0.105248 0.293426 0.034 Uiso 1 1 calc R U . . .
H1B H 0.294720 0.085943 0.293861 0.034 Uiso 1 1 calc R U . . .
C2 C 0.2411(2) 0.3187(3) 0.31777(9) 0.0253(5) Uani 1 1 d . . . . .
H2A H 0.296325 0.344729 0.347481 0.030 Uiso 1 1 calc R U . . .
H2B H 0.278218 0.359065 0.285623 0.030 Uiso 1 1 calc R U . . .
C3 C 0.1118(2) 0.5035(3) 0.37648(9) 0.0275(5) Uani 1 1 d . . . . .
H3A H 0.032207 0.556593 0.376500 0.033 Uiso 1 1 calc R U . . .
H3B H 0.172368 0.592380 0.378573 0.033 Uiso 1 1 calc R U . . .
C4 C 0.1258(2) 0.3951(3) 0.42539(8) 0.0250(5) Uani 1 1 d . . . . .
H4A H 0.126388 0.466870 0.456643 0.030 Uiso 1 1 calc R U . . .
H4B H 0.203733 0.337746 0.424751 0.030 Uiso 1 1 calc R U . . .
C5 C 0.0673(2) 0.0875(3) 0.43740(8) 0.0265(5) Uani 1 1 d . . . . .
H5A H 0.002630 0.025499 0.454139 0.032 Uiso 1 1 calc R U . . .
H5B H 0.137200 0.086801 0.461908 0.032 Uiso 1 1 calc R U . . .
C6 C 0.1013(2) -0.0063(3) 0.38766(10) 0.0297(5) Uani 1 1 d . . . . .
H6A H 0.098510 -0.126076 0.395315 0.036 Uiso 1 1 calc R U . . .
H6B H 0.039238 0.016311 0.360327 0.036 Uiso 1 1 calc R U . . .
C7 C 0.9165(2) 0.0810(3) 0.05433(8) 0.0266(5) Uani 1 1 d . . . . .
H7A H 0.869921 0.093020 0.021126 0.032 Uiso 1 1 calc R U . . .
H7B H 0.985315 0.008513 0.047475 0.032 Uiso 1 1 calc R U . . .
C8 C 0.9643(2) 0.2515(3) 0.07035(9) 0.0251(5) Uani 1 1 d . . . . .
H8A H 1.023796 0.286717 0.044857 0.030 Uiso 1 1 calc R U . . .
H8B H 1.005988 0.241801 0.104789 0.030 Uiso 1 1 calc R U . . .
C9 C 0.8542(2) 0.4664(3) 0.12690(9) 0.0280(5) Uani 1 1 d . . . . .
H9A H 0.807746 0.569459 0.121924 0.034 Uiso 1 1 calc R U . . .
H9B H 0.934443 0.497783 0.140726 0.034 Uiso 1 1 calc R U . . .
C10 C 0.7930(2) 0.3607(3) 0.16843(9) 0.0280(5) Uani 1 1 d . . . . .
H10A H 0.756505 0.436123 0.193807 0.034 Uiso 1 1 calc R U . . .
H10B H 0.727339 0.297965 0.150959 0.034 Uiso 1 1 calc R U . . .
C11 C 0.8421(2) 0.0537(3) 0.19335(9) 0.0283(5) Uani 1 1 d . . . . .
H11A H 0.754215 0.043447 0.190116 0.034 Uiso 1 1 calc R U . . .
H11B H 0.867979 -0.002927 0.225985 0.034 Uiso 1 1 calc R U . . .
C12 C 0.8964(2) -0.0385(3) 0.14734(8) 0.0258(5) Uani 1 1 d . . . . .
H12A H 0.981971 -0.008883 0.146055 0.031 Uiso 1 1 calc R U . . .
H12B H 0.891906 -0.158560 0.154346 0.031 Uiso 1 1 calc R U . . .
N1 N 0.22318(17) 0.0320(2) 0.36486(7) 0.0233(4) Uani 1 1 d . . . . .
H1C H 0.266553 0.088734 0.389406 0.028 Uiso 1 1 calc R U . . .
H1D H 0.261116 -0.065613 0.359941 0.028 Uiso 1 1 calc R U . . .
N2 N 0.12439(17) 0.4123(2) 0.32496(7) 0.0255(4) Uani 1 1 d . . . . .
H2C H 0.115837 0.486776 0.298636 0.031 Uiso 1 1 calc R U . . .
H2D H 0.063220 0.339129 0.321489 0.031 Uiso 1 1 calc R U . . .
N3 N 0.02647(18) 0.2656(2) 0.43017(8) 0.0250(4) Uani 1 1 d . . . . .
H3C H -0.018602 0.293516 0.457671 0.030 Uiso 1 1 calc R U . . .
H3D H -0.021401 0.270959 0.401009 0.030 Uiso 1 1 calc R U . . .
N4 N 0.83816(18) -0.0050(2) 0.09355(7) 0.0245(4) Uani 1 1 d . . . . .
H4C H 0.813662 -0.102960 0.079659 0.029 Uiso 1 1 calc R U . . .
H4D H 0.772084 0.057742 0.097953 0.029 Uiso 1 1 calc R U . . .
N5 N 0.86827(18) 0.3858(2) 0.07367(7) 0.0251(4) Uani 1 1 d . . . . .
H5C H 0.885056 0.466261 0.050313 0.030 Uiso 1 1 calc R U . . .
H5D H 0.797009 0.340833 0.063604 0.030 Uiso 1 1 calc R U . . .
N6 N 0.87308(18) 0.2375(2) 0.19892(7) 0.0240(4) Uani 1 1 d . . . . .
H6C H 0.949272 0.251902 0.188708 0.029 Uiso 1 1 calc R U . . .
H6D H 0.871354 0.264189 0.233292 0.029 Uiso 1 1 calc R U . . .

loop_
_atom_site_aniso_label
_atom_site_aniso_U_11
_atom_site_aniso_U_22
_atom_site_aniso_U_33
_atom_site_aniso_U_23
_atom_site_aniso_U_13
_atom_site_aniso_U_12
Cl1 0.0223(3) 0.0392(3) 0.0281(3) -0.0043(2) 0.0007(2) -0.0010(2)
Cl2 0.0259(3) 0.0389(3) 0.0250(3) 0.0035(2) -0.0020(2) -0.0047(2)
Cl3 0.0241(3) 0.0271(3) 0.0299(3) 0.0040(2) -0.0010(2) -0.0026(2)
Cl4 0.0493(5) 0.0769(6) 0.0577(5) -0.0366(4) 0.0085(4) -0.0244(4)
Cl5 0.0270(3) 0.0355(3) 0.0323(3) 0.0088(2) -0.0044(2) -0.0038(2)
Cl6 0.0298(3) 0.0345(3) 0.0370(3) -0.0083(2) -0.0001(2) -0.0023(2)
C1 0.0359(13) 0.0255(11) 0.0238(11) -0.0014(9) 0.0055(9) 0.0012(10)
C2 0.0237(11) 0.0260(11) 0.0266(11) 0.0010(9) 0.0061(8) 0.0005(9)
C3 0.0308(12) 0.0200(10) 0.0321(12) 0.0012(9) 0.0082(9) 0.0031(9)
C4 0.0265(11) 0.0245(11) 0.0242(11) -0.0052(9) 0.0027(8) -0.0018(9)
C5 0.0332(12) 0.0243(11) 0.0223(10) 0.0036(8) 0.0043(8) -0.0018(9)
C6 0.0284(12) 0.0270(11) 0.0339(12) -0.0043(9) 0.0065(9) -0.0053(10)
C7 0.0326(12) 0.0296(12) 0.0178(10) -0.0017(8) 0.0047(8) 0.0044(10)
C8 0.0200(11) 0.0314(12) 0.0241(11) 0.0019(8) 0.0034(8) 0.0003(9)
C9 0.0340(12) 0.0212(10) 0.0289(12) -0.0030(9) 0.0050(9) 0.0002(9)
C10 0.0266(11) 0.0299(11) 0.0278(11) 0.0014(9) 0.0066(9) 0.0063(9)
C11 0.0327(12) 0.0277(11) 0.0248(11) 0.0048(9) 0.0055(9) -0.0019(10)
C12 0.0286(12) 0.0228(10) 0.0259(11) 0.0028(8) 0.0005(8) 0.0041(9)
N1 0.0229(9) 0.0222(9) 0.0249(9) -0.0022(7) 0.0007(7) 0.0049(7)
N2 0.0241(10) 0.0275(10) 0.0249(9) 0.0083(7) 0.0035(7) 0.0035(8)
N3 0.0249(10) 0.0288(10) 0.0215(9) 0.0024(7) 0.0048(7) 0.0016(8)
N4 0.0276(10) 0.0222(9) 0.0236(9) -0.0019(7) -0.0018(7) -0.0019(7)
N5 0.0305(10) 0.0225(9) 0.0223(9) 0.0042(7) 0.0011(7) 0.0008(8)
N6 0.0231(10) 0.0303(10) 0.0186(9) -0.0020(7) 0.0011(7) 0.0001(8)

loop_
_atom_type_symbol
_atom_type_description
_atom_type_scat_dispersion_real
_atom_type_scat_dispersion_imag
_atom_type_scat_source
C C 0.0033 0.0016 'International Tables Vol C Tables 4.2.6.8 and 6.1.1.4'
H H 0.0000 0.0000 'International Tables Vol C Tables 4.2.6.8 and 6.1.1.4'
Cl Cl 0.1484 0.1585 'International Tables Vol C Tables 4.2.6.8 and 6.1.1.4'
N N 0.0061 0.0033 'International Tables Vol C Tables 4.2.6.8 and 6.1.1.4'

loop_
_geom_angle_atom_site_label_1
_geom_angle_atom_site_label_2
_geom_angle_atom_site_label_3
_geom_angle
_geom_angle_site_symmetry_1
_geom_angle_site_symmetry_3
_geom_angle_publ_flag
H1A C1 H1B 107.2 . . ?
C2 C1 H1A 107.9 . . ?
C2 C1 H1B 107.9 . . ?
N1 C1 H1A 107.9 . . ?
N1 C1 H1B 107.9 . . ?
N1 C1 C2 117.59(18) . . ?
C1 C2 H2A 108.6 . . ?
C1 C2 H2B 108.6 . . ?
H2A C2 H2B 107.6 . . ?
N2 C2 C1 114.61(19) . . ?
N2 C2 H2A 108.6 . . ?
N2 C2 H2B 108.6 . . ?
H3A C3 H3B 107.5 . . ?
C4 C3 H3A 108.5 . . ?
C4 C3 H3B 108.5 . . ?
N2 C3 H3A 108.5 . . ?
N2 C3 H3B 108.5 . . ?
N2 C3 C4 114.89(18) . . ?
C3 C4 H4A 108.9 . . ?
C3 C4 H4B 108.9 . . ?
C3 C4 N3 113.49(19) . . ?
H4A C4 H4B 107.7 . . ?
N3 C4 H4A 108.9 . . ?
N3 C4 H4B 108.9 . . ?
H5A C5 H5B 107.3 . . ?
C6 C5 H5A 108.2 . . ?
C6 C5 H5B 108.2 . . ?
N3 C5 H5A 108.2 . . ?
N3 C5 H5B 108.2 . . ?
N3 C5 C6 116.53(18) . . ?
C5 C6 H6A 107.9 . . ?
C5 C6 H6B 107.9 . . ?
H6A C6 H6B 107.2 . . ?
N1 C6 C5 117.44(19) . . ?
N1 C6 H6A 107.9 . . ?
N1 C6 H6B 107.9 . . ?
H7A C7 H7B 107.4 . . ?
C8 C7 H7A 108.3 . . ?
C8 C7 H7B 108.3 . . ?
N4 C7 H7A 108.3 . . ?
N4 C7 H7B 108.3 . . ?
N4 C7 C8 116.05(18) . . ?
C7 C8 H8A 108.7 . . ?
C7 C8 H8B 108.7 . . ?
C7 C8 N5 114.39(19) . . ?
H8A C8 H8B 107.6 . . ?
N5 C8 H8A 108.7 . . ?
N5 C8 H8B 108.7 . . ?
H9A C9 H9B 107.4 . . ?
C10 C9 H9A 108.3 . . ?
C10 C9 H9B 108.3 . . ?
N5 C9 H9A 108.3 . . ?
N5 C9 H9B 108.3 . . ?
N5 C9 C10 116.11(19) . . ?
C9 C10 H10A 108.2 . . ?
C9 C10 H10B 108.2 . . ?
H10A C10 H10B 107.3 . . ?
N6 C10 C9 116.42(19) . . ?
N6 C10 H10A 108.2 . . ?
N6 C10 H10B 108.2 . . ?
H11A C11 H11B 107.3 . . ?
C12 C11 H11A 108.1 . . ?
C12 C11 H11B 108.1 . . ?
N6 C11 H11A 108.1 . . ?
N6 C11 H11B 108.1 . . ?
N6 C11 C12 116.68(18) . . ?
C11 C12 H12A 108.3 . . ?
C11 C12 H12B 108.3 . . ?
H12A C12 H12B 107.4 . . ?
N4 C12 C11 115.91(19) . . ?
N4 C12 H12A 108.3 . . ?
N4 C12 H12B 108.3 . . ?
C1 N1 C6 118.77(18) . . ?
C1 N1 H1C 107.6 . . ?
C1 N1 H1D 107.6 . . ?
C6 N1 H1C 107.6 . . ?
C6 N1 H1D 107.6 . . ?
H1C N1 H1D 107.1 . . ?
C2 N2 H2C 108.2 . . ?
C2 N2 H2D 108.2 . . ?
C3 N2 C2 116.56(18) . . ?
C3 N2 H2C 108.2 . . ?
C3 N2 H2D 108.2 . . ?
H2C N2 H2D 107.3 . . ?
C4 N3 H3C 108.3 . . ?
C4 N3 H3D 108.3 . . ?
C5 N3 C4 116.11(18) . . ?
C5 N3 H3C 108.3 . . ?
C5 N3 H3D 108.3 . . ?
H3C N3 H3D 107.4 . . ?
C7 N4 C12 115.89(18) . . ?
C7 N4 H4C 108.3 . . ?
C7 N4 H4D 108.3 . . ?
C12 N4 H4C 108.3 . . ?
C12 N4 H4D 108.3 . . ?
H4C N4 H4D 107.4 . . ?
C8 N5 H5C 108.2 . . ?
C8 N5 H5D 108.2 . . ?
C9 N5 C8 116.37(18) . . ?
C9 N5 H5C 108.2 . . ?
C9 N5 H5D 108.2 . . ?
H5C N5 H5D 107.3 . . ?
C10 N6 H6C 108.0 . . ?
C10 N6 H6D 108.0 . . ?
C11 N6 C10 117.02(19) . . ?
C11 N6 H6C 108.0 . . ?
C11 N6 H6D 108.0 . . ?
H6C N6 H6D 107.3 . . ?

loop_
_geom_bond_atom_site_label_1
_geom_bond_atom_site_label_2
_geom_bond_distance
_geom_bond_site_symmetry_2
_geom_bond_publ_flag
C1 H1A 0.9700 . ?
C1 H1B 0.9700 . ?
C1 C2 1.514(3) . ?
C1 N1 1.495(3) . ?
C2 H2A 0.9700 . ?
C2 H2B 0.9700 . ?
C2 N2 1.497(3) . ?
C3 H3A 0.9700 . ?
C3 H3B 0.9700 . ?
C3 C4 1.505(3) . ?
C3 N2 1.493(3) . ?
C4 H4A 0.9700 . ?
C4 H4B 0.9700 . ?
C4 N3 1.506(3) . ?
C5 H5A 0.9700 . ?
C5 H5B 0.9700 . ?
C5 C6 1.511(3) . ?
C5 N3 1.492(3) . ?
C6 H6A 0.9700 . ?
C6 H6B 0.9700 . ?
C6 N1 1.503(3) . ?
C7 H7A 0.9700 . ?
C7 H7B 0.9700 . ?
C7 C8 1.501(3) . ?
C7 N4 1.493(3) . ?
C8 H8A 0.9700 . ?
C8 H8B 0.9700 . ?
C8 N5 1.504(3) . ?
C9 H9A 0.9700 . ?
C9 H9B 0.9700 . ?
C9 C10 1.513(3) . ?
C9 N5 1.495(3) . ?
C10 H10A 0.9700 . ?
C10 H10B 0.9700 . ?
C10 N6 1.508(3) . ?
C11 H11A 0.9700 . ?
C11 H11B 0.9700 . ?
C11 C12 1.506(3) . ?
C11 N6 1.503(3) . ?
C12 H12A 0.9700 . ?
C12 H12B 0.9700 . ?
C12 N4 1.502(3) . ?
N1 H1C 0.8900 . ?
N1 H1D 0.8900 . ?
N2 H2C 0.8900 . ?
N2 H2D 0.8900 . ?
N3 H3C 0.8900 . ?
N3 H3D 0.8900 . ?
N4 H4C 0.8900 . ?
N4 H4D 0.8900 . ?
N5 H5C 0.8900 . ?
N5 H5D 0.8900 . ?
N6 H6C 0.8900 . ?
N6 H6D 0.8900 . ?

loop_
_geom_hbond_atom_site_label_D
_geom_hbond_atom_site_label_H
_geom_hbond_atom_site_label_A
_geom_hbond_distance_DH
_geom_hbond_distance_HA
_geom_hbond_distance_DA
_geom_hbond_angle_DHA
_geom_hbond_site_symmetry_A
_geom_hbond_publ_flag
C1 H1A Cl3 0.97 2.84 3.356(2) 113.9 . yes
C1 H1B Cl3 0.97 2.94 3.444(2) 113.5 2_545 yes
C1 H1B Cl4 0.97 2.81 3.653(3) 145.4 . yes
C2 H2A Cl5 0.97 2.96 3.756(2) 140.4 2_545 yes
C2 H2B Cl3 0.97 2.98 3.470(2) 112.6 . yes
C3 H3A Cl1 0.97 2.61 3.406(2) 139.7 1_455 yes
C3 H3B Cl3 0.97 2.76 3.535(2) 136.9 2 yes
C4 H4A Cl1 0.97 2.89 3.425(2) 115.8 3_666 yes
C4 H4B Cl5 0.97 2.73 3.694(2) 171.6 2_545 yes
C5 H5A Cl1 0.97 2.85 3.626(2) 137.3 1_445 yes
C5 H5B Cl1 0.97 2.94 3.466(2) 115.2 3_666 yes
C5 H5B Cl6 0.97 2.98 3.604(2) 123.4 4_566 yes
C6 H6A Cl1 0.97 2.95 3.584(2) 123.6 1_445 yes
C6 H6B Cl2 0.97 2.72 3.562(3) 145.5 1_455 yes
C7 H7A Cl5 0.97 2.82 3.476(2) 125.3 3_665 yes
C7 H7B Cl5 0.97 2.82 3.650(2) 143.7 1_645 yes
C8 H8A Cl5 0.97 2.87 3.369(2) 113.1 3_665 yes
C8 H8B Cl3 0.97 2.60 3.556(2) 169.1 1_655 yes
C9 H9A Cl2 0.97 2.76 3.529(2) 136.3 2_655 yes
C9 H9B Cl5 0.97 2.95 3.435(2) 112.2 1_655 yes
C10 H10A Cl2 0.97 2.80 3.503(2) 129.8 2_655 yes
C10 H10B Cl1 0.97 2.73 3.587(3) 147.7 2_645 yes
C11 H11A Cl2 0.97 2.78 3.420(2) 124.2 2_645 yes
C11 H11B Cl4 0.97 2.99 3.742(2) 135.4 2_645 yes
C12 H12A Cl3 0.97 2.84 3.649(2) 141.9 1_655 yes
N1 H1C Cl5 0.89 2.21 3.0608(19) 160.8 2_545 yes
N1 H1D Cl3 0.89 2.24 3.0755(19) 156.2 2_545 yes
N2 H2C Cl4 0.89 2.31 3.0878(19) 145.7 2 yes
N2 H2D Cl2 0.89 2.28 3.121(2) 158.3 1_455 yes
N3 H3C Cl1 0.89 2.86 3.322(2) 114.0 3_666 yes
N3 H3C Cl6 0.89 2.53 3.211(2) 134.3 2_545 yes
N3 H3D Cl2 0.89 2.28 3.156(2) 170.1 1_455 yes
N4 H4C Cl6 0.89 2.29 3.1186(19) 155.5 1_545 yes
N4 H4D Cl1 0.89 2.31 3.097(2) 146.9 2_645 yes
N5 H5C Cl5 0.89 2.71 3.287(2) 123.8 1_655 yes
N5 H5C Cl6 0.89 2.77 3.382(2) 127.1 . yes
N5 H5D Cl1 0.89 2.30 3.169(2) 166.8 2_645 yes
N6 H6C Cl3 0.89 2.27 3.120(2) 159.9 1_655 yes
N6 H6D Cl2 0.89 2.27 3.1287(19) 161.3 . yes

loop_
_geom_torsion_atom_site_label_1
_geom_torsion_atom_site_label_2
_geom_torsion_atom_site_label_3
_geom_torsion_atom_site_label_4
_geom_torsion
_geom_torsion_site_symmetry_1
_geom_torsion_site_symmetry_2
_geom_torsion_site_symmetry_3
_geom_torsion_site_symmetry_4
_geom_torsion_publ_flag
C1 C2 N2 C3 114.6(2) . . . . ?
C2 C1 N1 C6 93.1(3) . . . . ?
C3 C4 N3 C5 126.4(2) . . . . ?
C4 C3 N2 C2 -57.1(3) . . . . ?
C5 C6 N1 C1 -108.5(2) . . . . ?
C6 C5 N3 C4 -81.1(3) . . . . ?
C7 C8 N5 C9 119.1(2) . . . . ?
C8 C7 N4 C12 -59.5(3) . . . . ?
C9 C10 N6 C11 -118.1(2) . . . . ?
C10 C9 N5 C8 -73.9(3) . . . . ?
C11 C12 N4 C7 115.1(2) . . . . ?
C12 C11 N6 C10 87.1(3) . . . . ?
N1 C1 C2 N2 -83.6(3) . . . . ?
N2 C3 C4 N3 -65.6(2) . . . . ?
N3 C5 C6 N1 77.2(3) . . . . ?
N4 C7 C8 N5 -67.5(3) . . . . ?
N5 C9 C10 N6 83.4(3) . . . . ?
N6 C11 C12 N4 -76.0(3) . . . . ?
